data_7038018
loop_
_publ_author_name
'Upadhyay, Apoorva'
'Das, Chinmoy'
'Langley, Stuart K.'
'Murray, Keith S.'
'Srivastava, Anant K.'
'Shanmugam, Maheswaran'

_publ_section_title
;
 Heteronuclear Ni(ii)-Ln(iii) (Ln = La, Pr, Tb, Dy) complexes: synthesis
 and single-molecule magnet behaviour.
;
_journal_issue 8
_journal_name_full 'Dalton transactions (Cambridge, England : 2003)'
_journal_page_first 3616
_journal_page_last 3626
_journal_paper_doi 10.1039/c5dt04102c
_journal_volume 45
_journal_year 2016
_chemical_formula_sum 'C84 H72 La N6.45 Ni2 O13.9'
_chemical_formula_weight 1650.51
_space_group_crystal_system monoclinic
_space_group_IT_number 15
_space_group_name_Hall '-C 2yc'
_space_group_name_H-M_alt 'C 1 2/c 1'
_symmetry_space_group_name_Hall '-C 2yc'
_symmetry_space_group_name_H-M 'C 1 2/c 1'
_atom_sites_solution_hydrogens geom
_audit_creation_method SHELXL-2014/7
_audit_update_record
;
2016-01-02 deposited with the CCDC.
2016-01-12 downloaded from the CCDC.
;
_cell_angle_alpha 90
_cell_angle_beta 120.378(3)
_cell_angle_gamma 90
_cell_formula_units_Z 4
_cell_length_a 23.047(3)
_cell_length_b 23.509(3)
_cell_length_c 18.570(2)
_cell_measurement_reflns_used 4206
_cell_measurement_temperature 100(2)
_cell_measurement_theta_max 27.96
_cell_measurement_theta_min 2.18
_cell_volume 8680.1(19)
_computing_cell_refinement 'Bruker SAINT'
_computing_data_collection 'Bruker APEX2'
_computing_data_reduction 'Bruker SAINT'
_computing_molecular_graphics 'Bruker SHELXTL'
_computing_publication_material 'Bruker SHELXTL'
_computing_structure_refinement 'SHELXL-2014/7 (Sheldrick, 2014)'
_computing_structure_solution 'SHELXL-2014/7 (Sheldrick, 2014)'
_diffrn_ambient_temperature 100(2)
_diffrn_measured_fraction_theta_full 1.000
_diffrn_measured_fraction_theta_max 1.000
_diffrn_measurement_device_type 'Bruker Smart Apex II'
_diffrn_radiation_type MoK\a
_diffrn_radiation_wavelength 0.71073
_diffrn_reflns_av_R_equivalents 0.0884
_diffrn_reflns_av_unetI/netI 0.0826
_diffrn_reflns_laue_measured_fraction_full 1.000
_diffrn_reflns_laue_measured_fraction_max 1.000
_diffrn_reflns_limit_h_max 29
_diffrn_reflns_limit_h_min -26
_diffrn_reflns_limit_k_max 29
_diffrn_reflns_limit_k_min -30
_diffrn_reflns_limit_l_max 23
_diffrn_reflns_limit_l_min -23
_diffrn_reflns_number 40058
_diffrn_reflns_point_group_measured_fraction_full 1.000
_diffrn_reflns_point_group_measured_fraction_max 1.000
_diffrn_reflns_theta_full 25.242
_diffrn_reflns_theta_max 26.999
_diffrn_reflns_theta_min 1.449
_exptl_absorpt_coefficient_mu 0.974
_exptl_absorpt_correction_T_max 0.9345
_exptl_absorpt_correction_T_min 0.8913
_exptl_absorpt_correction_type multi-scan
_exptl_crystal_colour Green
_exptl_crystal_density_diffrn 1.263
_exptl_crystal_description Needle
_exptl_crystal_F_000 3381
_exptl_crystal_size_max 0.120
_exptl_crystal_size_mid 0.090
_exptl_crystal_size_min 0.070
_refine_diff_density_max 1.886
_refine_diff_density_min -0.614
_refine_diff_density_rms 0.138
_refine_ls_extinction_method none
_refine_ls_goodness_of_fit_ref 1.041
_refine_ls_hydrogen_treatment constr
_refine_ls_matrix_type full
_refine_ls_number_parameters 490
_refine_ls_number_reflns 9475
_refine_ls_number_restraints 5
_refine_ls_restrained_S_all 1.041
_refine_ls_R_factor_all 0.0818
_refine_ls_R_factor_gt 0.0486
_refine_ls_shift/su_max 0.000
_refine_ls_shift/su_mean 0.000
_refine_ls_structure_factor_coef Fsqd
_refine_ls_weighting_details 'w=1/[\s^2^(Fo^2^)+(0.0851P)^2^+16.7923P] where P=(Fo^2^+2Fc^2^)/3'
_refine_ls_weighting_scheme calc
_refine_ls_wR_factor_gt 0.1435
_refine_ls_wR_factor_ref 0.1648
_reflns_Friedel_coverage 0.000
_reflns_number_gt 6416
_reflns_number_total 9475
_reflns_threshold_expression 'I > 2\s(I)'
_cod_data_source_file c5dt04102c2.cif
_cod_data_source_block ni2lal_sq
_cod_depositor_comments
;
The following automatic conversions were performed:

'_exptl_absorpt_correction_type' value 'Multi-scan' changed to
'multi-scan' according to
/usr/data/users/saulius/crontab/automatic-downloads/rss-feeds/RSC/lib/dictionaries/cif_core.dic
dictionary named 'cif_core.dic' version 2.4.2 from 2011-04-26.

Automatic conversion script
Id: cif_fix_values 4268 2015-11-12 08:31:59Z antanas 

 Adding full bibliography for 7038016--7038019.cif.
;
_cod_original_cell_volume 8679.8(18)
_cod_original_formula_sum 'C84 H72 La N6.45 Ni2 O13.90'
_cod_database_code 7038018
_shelx_shelxl_version_number 2014/7
_shelx_space_group_comment
;
The symmetry employed for this shelxl refinement is uniquely defined
by the following loop, which should always be used as a source of
symmetry information in preference to the above space-group names.
They are only intended as comments.
;
_shelx_estimated_absorpt_t_min 0.892
_shelx_estimated_absorpt_t_max 0.935

loop_
_space_group_symop_operation_xyz
'x, y, z'
'-x, y, -z+1/2'
'x+1/2, y+1/2, z'
'-x+1/2, y+1/2, -z+1/2'
'-x, -y, -z'
'x, -y, z-1/2'
'-x+1/2, -y+1/2, -z'
'x+1/2, -y+1/2, z-1/2'

loop_
_atom_site_label
_atom_site_type_symbol
_atom_site_fract_x
_atom_site_fract_y
_atom_site_fract_z
_atom_site_U_iso_or_equiv
_atom_site_adp_type
_atom_site_occupancy
_atom_site_site_symmetry_order
_atom_site_calc_flag
_atom_site_refinement_flags_posn
_atom_site_refinement_flags_adp
_atom_site_refinement_flags_occupancy
_atom_site_disorder_assembly
_atom_site_disorder_group
Ni1 Ni 0.65512(3) 0.09482(2) 0.26577(3) 0.01351(15) Uani 1 1 d . . . . .
La1 La 0.5000 0.09498(2) 0.2500 0.01265(11) Uani 1 2 d S T P . .
N11 N 0.66481(19) 0.10278(17) 0.1585(2) 0.0187(9) Uani 1 1 d . . . . .
O11 O 0.57297(15) 0.14698(13) 0.20670(18) 0.0154(7) Uani 1 1 d . . . . .
C11 C 0.5847(2) 0.1818(2) 0.0933(3) 0.0218(11) Uani 1 1 d . . . . .
O12 O 0.46579(16) 0.20502(13) 0.1632(2) 0.0201(7) Uani 1 1 d . . . . .
C12 C 0.5619(3) 0.2214(2) 0.0265(3) 0.0321(13) Uani 1 1 d . . . . .
H12A H 0.5830 0.2229 -0.0062 0.039 Uiso 1 1 calc R U . . .
C13 C 0.5096(3) 0.2575(3) 0.0093(4) 0.0392(15) Uani 1 1 d . . . . .
H13A H 0.4960 0.2850 -0.0338 0.047 Uiso 1 1 calc R U . . .
C14 C 0.4763(3) 0.2542(2) 0.0542(3) 0.0323(13) Uani 1 1 d . . . . .
H14A H 0.4395 0.2788 0.0411 0.039 Uiso 1 1 calc R U . . .
C24 C 0.4158(3) 0.2456(2) 0.1563(4) 0.0291(12) Uani 1 1 d . . . . .
H24A H 0.4360 0.2836 0.1714 0.044 Uiso 1 1 calc R U . . .
H24B H 0.3998 0.2345 0.1941 0.044 Uiso 1 1 calc R U . . .
H24C H 0.3780 0.2461 0.0988 0.044 Uiso 1 1 calc R U . . .
C15 C 0.4971(2) 0.2154(2) 0.1174(3) 0.0190(10) Uani 1 1 d . . . . .
C16 C 0.5533(2) 0.1805(2) 0.1414(3) 0.0187(10) Uani 1 1 d . . . . .
C17 C 0.6361(2) 0.1428(2) 0.1033(3) 0.0221(11) Uani 1 1 d . . . . .
H17A H 0.6512 0.1468 0.0645 0.026 Uiso 1 1 calc R U . . .
C18 C 0.7142(2) 0.0711(2) 0.1485(3) 0.0216(10) Uani 1 1 d . . . . .
C19 C 0.7701(3) 0.0988(2) 0.1550(3) 0.0281(12) Uani 1 1 d . . . . .
H19A H 0.7751 0.1387 0.1646 0.034 Uiso 1 1 calc R U . . .
C20 C 0.8180(3) 0.0688(3) 0.1476(4) 0.0347(13) Uani 1 1 d . . . . .
H20A H 0.8566 0.0877 0.1537 0.042 Uiso 1 1 calc R U . . .
C21 C 0.8102(3) 0.0112(3) 0.1313(4) 0.0348(14) Uani 1 1 d . . . . .
H21A H 0.8431 -0.0093 0.1255 0.042 Uiso 1 1 calc R U . . .
C22 C 0.7533(3) -0.0170(2) 0.1233(3) 0.0299(12) Uani 1 1 d . . . . .
H22A H 0.7474 -0.0566 0.1117 0.036 Uiso 1 1 calc R U . . .
C23 C 0.7060(2) 0.0134(2) 0.1325(3) 0.0232(11) Uani 1 1 d . . . . .
H23A H 0.6678 -0.0055 0.1279 0.028 Uiso 1 1 calc R U . . .
N31 N 0.72149(18) 0.02488(17) 0.3174(2) 0.0170(8) Uani 1 1 d . . . . .
O31 O 0.57788(14) 0.03765(13) 0.21969(19) 0.0148(7) Uani 1 1 d . . . . .
C31 C 0.6377(2) -0.0504(2) 0.2427(3) 0.0174(10) Uani 1 1 d . . . . .
O32 O 0.46276(14) -0.01110(13) 0.15529(19) 0.0163(7) Uani 1 1 d . . . . .
C32 C 0.6325(2) -0.1098(2) 0.2290(3) 0.0209(10) Uani 1 1 d . . . . .
H32A H 0.6723 -0.1318 0.2487 0.025 Uiso 1 1 calc R U . . .
C33 C 0.5704(3) -0.1363(2) 0.1874(3) 0.0230(11) Uani 1 1 d . . . . .
H33A H 0.5677 -0.1760 0.1769 0.028 Uiso 1 1 calc R U . . .
C34 C 0.5112(2) -0.1045(2) 0.1604(3) 0.0202(10) Uani 1 1 d . . . . .
H34A H 0.4685 -0.1227 0.1333 0.024 Uiso 1 1 calc R U . . .
C35 C 0.5160(2) -0.0464(2) 0.1739(3) 0.0158(9) Uani 1 1 d . . . . .
C36 C 0.5788(2) -0.01773(19) 0.2123(3) 0.0160(9) Uani 1 1 d . . . . .
C37 C 0.7046(2) -0.0271(2) 0.2950(3) 0.0191(10) Uani 1 1 d . . . . .
H37A H 0.7406 -0.0536 0.3153 0.023 Uiso 1 1 calc R U . . .
C38 C 0.7927(2) 0.0341(2) 0.3732(3) 0.0222(11) Uani 1 1 d . . . . .
C39 C 0.8148(2) 0.0512(2) 0.4552(3) 0.0248(11) Uani 1 1 d . . . . .
H39A H 0.7835 0.0560 0.4738 0.030 Uiso 1 1 calc R U . . .
C40 C 0.8826(3) 0.0611(3) 0.5092(3) 0.0327(13) Uani 1 1 d . . . . .
H40A H 0.8976 0.0732 0.5646 0.039 Uiso 1 1 calc R U . . .
C41 C 0.9291(3) 0.0535(3) 0.4835(4) 0.0410(15) Uani 1 1 d . . . . .
H41A H 0.9755 0.0608 0.5208 0.049 Uiso 1 1 calc R U . . .
C42 C 0.9068(3) 0.0351(3) 0.4017(4) 0.0363(14) Uani 1 1 d . . . . .
H42A H 0.9381 0.0294 0.3835 0.044 Uiso 1 1 calc R U . . .
C43 C 0.8388(2) 0.0252(2) 0.3475(3) 0.0276(12) Uani 1 1 d . . . . .
H43A H 0.8238 0.0122 0.2924 0.033 Uiso 1 1 calc R U . . .
C44 C 0.3967(2) -0.0328(2) 0.0985(3) 0.0231(11) Uani 1 1 d . . . . .
H44A H 0.3944 -0.0449 0.0466 0.035 Uiso 1 1 calc R U . . .
H44B H 0.3632 -0.0030 0.0863 0.035 Uiso 1 1 calc R U . . .
H44C H 0.3873 -0.0654 0.1240 0.035 Uiso 1 1 calc R U . . .
N51 N 0.72658(18) 0.15818(17) 0.3374(2) 0.0180(8) Uani 1 1 d . . . . .
O51 O 0.62488(15) 0.09951(13) 0.35228(18) 0.0155(7) Uani 1 1 d . . . . .
C51 C 0.7145(2) 0.1545(2) 0.4610(3) 0.0190(10) Uani 1 1 d . . . . .
O52 O 0.55860(15) 0.09358(13) 0.42928(19) 0.0166(7) Uani 1 1 d . . . . .
C52 C 0.7419(2) 0.1767(2) 0.5428(3) 0.0220(11) Uani 1 1 d . . . . .
H52A H 0.7839 0.1960 0.5674 0.026 Uiso 1 1 calc R U . . .
C53 C 0.7098(3) 0.1711(2) 0.5872(3) 0.0265(12) Uani 1 1 d . . . . .
H53A H 0.7295 0.1861 0.6421 0.032 Uiso 1 1 calc R U . . .
C54 C 0.6472(2) 0.1430(2) 0.5511(3) 0.0212(10) Uani 1 1 d . . . . .
H54A H 0.6237 0.1397 0.5806 0.025 Uiso 1 1 calc R U . . .
C55 C 0.6209(2) 0.12040(19) 0.4724(3) 0.0151(9) Uani 1 1 d . . . . .
C56 C 0.6534(2) 0.12359(19) 0.4260(3) 0.0157(9) Uani 1 1 d . . . . .
C57 C 0.7456(2) 0.1703(2) 0.4137(3) 0.0202(10) Uani 1 1 d . . . . .
H57A H 0.7853 0.1925 0.4424 0.024 Uiso 1 1 calc R U . . .
C58 C 0.7646(3) 0.1867(2) 0.3053(3) 0.0257(11) Uani 1 1 d . . . . .
C59 C 0.7315(3) 0.2259(2) 0.2416(3) 0.0293(12) Uani 1 1 d . . . . .
H59A H 0.6855 0.2343 0.2218 0.035 Uiso 1 1 calc R U . . .
C60 C 0.7649(3) 0.2531(3) 0.2060(4) 0.0419(16) Uani 1 1 d . . . . .
H60A H 0.7421 0.2798 0.1620 0.050 Uiso 1 1 calc R U . . .
C61 C 0.8318(3) 0.2403(3) 0.2362(4) 0.0470(18) Uani 1 1 d . . . . .
H61A H 0.8549 0.2580 0.2119 0.056 Uiso 1 1 calc R U . . .
C62 C 0.8654(3) 0.2025(3) 0.3005(4) 0.0462(17) Uani 1 1 d . . . . .
H62A H 0.9118 0.1950 0.3214 0.055 Uiso 1 1 calc R U . . .
C63 C 0.8317(3) 0.1752(3) 0.3353(3) 0.0333(13) Uani 1 1 d . . . . .
H63A H 0.8548 0.1487 0.3795 0.040 Uiso 1 1 calc R U . . .
C64 C 0.5295(2) 0.0744(2) 0.4769(3) 0.0202(10) Uani 1 1 d . . . . .
H64A H 0.5602 0.0476 0.5197 0.030 Uiso 1 1 calc R U . . .
H64B H 0.4866 0.0553 0.4399 0.030 Uiso 1 1 calc R U . . .
H64C H 0.5216 0.1070 0.5038 0.030 Uiso 1 1 calc R U . . .
N71 N 0.5000 0.4657(3) -0.2500 0.027(3) Uiso 0.4453 2 d DS U P A 1
O71 O 0.5000 0.4119(3) -0.2500 0.055(4) Uiso 0.4453 2 d DS U P A 1
O72 O 0.5156(5) 0.4908(3) -0.18242(19) 0.045(2) Uiso 0.4453 1 d D U P A 1
O1 O 0.5436(6) 0.2527(5) -0.1672(7) 0.023(3) Uiso 0.2774 1 d . . P B 2

loop_
_atom_site_aniso_label
_atom_site_aniso_U_11
_atom_site_aniso_U_22
_atom_site_aniso_U_33
_atom_site_aniso_U_23
_atom_site_aniso_U_13
_atom_site_aniso_U_12
Ni1 0.0119(3) 0.0147(3) 0.0139(3) -0.0006(2) 0.0065(2) -0.0009(2)
La1 0.01114(18) 0.01276(19) 0.01380(18) 0.000 0.00611(15) 0.000
N11 0.0181(19) 0.022(2) 0.0190(19) -0.0021(17) 0.0118(17) -0.0012(16)
O11 0.0179(15) 0.0143(16) 0.0142(15) 0.0042(13) 0.0082(13) 0.0016(12)
C11 0.020(2) 0.023(3) 0.020(2) 0.002(2) 0.009(2) -0.002(2)
O12 0.0210(16) 0.0162(17) 0.0249(17) 0.0015(14) 0.0129(15) 0.0033(13)
C12 0.034(3) 0.041(3) 0.023(3) 0.013(2) 0.015(2) -0.001(3)
C13 0.035(3) 0.045(4) 0.034(3) 0.026(3) 0.015(3) 0.005(3)
C14 0.023(3) 0.033(3) 0.037(3) 0.014(3) 0.012(2) 0.007(2)
C24 0.030(3) 0.018(3) 0.038(3) 0.001(2) 0.016(3) 0.011(2)
C15 0.021(2) 0.016(2) 0.020(2) 0.0015(19) 0.011(2) -0.0034(19)
C16 0.019(2) 0.017(2) 0.018(2) 0.0020(19) 0.008(2) -0.0047(18)
C17 0.023(2) 0.030(3) 0.014(2) -0.003(2) 0.009(2) -0.007(2)
C18 0.019(2) 0.031(3) 0.014(2) -0.002(2) 0.008(2) -0.001(2)
C19 0.027(3) 0.035(3) 0.029(3) -0.007(2) 0.019(2) -0.007(2)
C20 0.028(3) 0.043(3) 0.042(3) -0.010(3) 0.024(3) -0.007(3)
C21 0.032(3) 0.047(4) 0.034(3) -0.011(3) 0.022(3) 0.000(3)
C22 0.034(3) 0.034(3) 0.023(3) -0.009(2) 0.016(2) 0.002(2)
C23 0.022(2) 0.027(3) 0.018(2) -0.003(2) 0.009(2) -0.003(2)
N31 0.0157(18) 0.023(2) 0.0149(18) 0.0018(16) 0.0094(16) 0.0026(16)
O31 0.0130(14) 0.0126(15) 0.0182(15) 0.0008(13) 0.0075(13) 0.0022(12)
C31 0.014(2) 0.019(2) 0.019(2) 0.0023(19) 0.0083(19) 0.0002(18)
O32 0.0127(14) 0.0152(16) 0.0197(16) -0.0013(13) 0.0072(13) -0.0013(12)
C32 0.025(2) 0.017(2) 0.024(2) 0.0026(19) 0.016(2) 0.0061(19)
C33 0.035(3) 0.014(2) 0.028(3) -0.002(2) 0.022(2) 0.000(2)
C34 0.024(2) 0.021(3) 0.019(2) -0.0010(19) 0.013(2) -0.0025(19)
C35 0.018(2) 0.019(2) 0.013(2) -0.0021(18) 0.0100(19) -0.0002(18)
C36 0.022(2) 0.016(2) 0.011(2) -0.0017(17) 0.0086(19) -0.0004(18)
C37 0.017(2) 0.024(3) 0.019(2) 0.006(2) 0.011(2) 0.0069(19)
C38 0.017(2) 0.025(3) 0.021(2) 0.004(2) 0.007(2) 0.002(2)
C39 0.020(2) 0.032(3) 0.021(2) 0.008(2) 0.010(2) 0.006(2)
C40 0.028(3) 0.047(4) 0.017(2) -0.001(2) 0.006(2) 0.000(3)
C41 0.019(3) 0.062(4) 0.031(3) 0.004(3) 0.005(2) 0.000(3)
C42 0.021(3) 0.056(4) 0.034(3) 0.008(3) 0.015(2) 0.009(3)
C43 0.019(2) 0.044(3) 0.021(2) 0.003(2) 0.010(2) 0.005(2)
C44 0.015(2) 0.026(3) 0.025(2) -0.005(2) 0.008(2) -0.004(2)
N51 0.0159(19) 0.021(2) 0.0168(19) -0.0021(16) 0.0078(16) -0.0057(16)
O51 0.0139(14) 0.0213(17) 0.0115(14) -0.0023(13) 0.0064(13) -0.0020(13)
C51 0.020(2) 0.021(2) 0.017(2) -0.0026(19) 0.009(2) -0.0066(19)
O52 0.0162(15) 0.0196(16) 0.0172(15) -0.0026(13) 0.0108(13) -0.0040(13)
C52 0.020(2) 0.022(3) 0.019(2) -0.003(2) 0.006(2) -0.008(2)
C53 0.029(3) 0.030(3) 0.017(2) -0.005(2) 0.010(2) -0.006(2)
C54 0.022(2) 0.025(3) 0.016(2) -0.001(2) 0.009(2) -0.002(2)
C55 0.013(2) 0.017(2) 0.015(2) -0.0015(18) 0.0073(18) -0.0035(17)
C56 0.014(2) 0.015(2) 0.016(2) -0.0006(18) 0.0056(18) 0.0014(17)
C57 0.015(2) 0.020(2) 0.023(2) -0.004(2) 0.008(2) -0.0064(19)
C58 0.029(3) 0.029(3) 0.023(2) -0.011(2) 0.016(2) -0.015(2)
C59 0.042(3) 0.025(3) 0.024(3) -0.006(2) 0.019(3) -0.012(2)
C60 0.063(4) 0.038(3) 0.030(3) -0.009(3) 0.027(3) -0.027(3)
C61 0.060(4) 0.059(4) 0.034(3) -0.018(3) 0.033(3) -0.038(4)
C62 0.033(3) 0.066(5) 0.043(4) -0.021(3) 0.022(3) -0.029(3)
C63 0.027(3) 0.046(4) 0.027(3) -0.010(3) 0.014(2) -0.016(3)
C64 0.019(2) 0.026(3) 0.020(2) 0.002(2) 0.013(2) -0.001(2)

loop_
_atom_type_symbol
_atom_type_description
_atom_type_scat_dispersion_real
_atom_type_scat_dispersion_imag
_atom_type_scat_source
C C 0.0033 0.0016 'International Tables Vol C Tables 4.2.6.8 and 6.1.1.4'
H H 0.0000 0.0000 'International Tables Vol C Tables 4.2.6.8 and 6.1.1.4'
N N 0.0061 0.0033 'International Tables Vol C Tables 4.2.6.8 and 6.1.1.4'
O O 0.0106 0.0060 'International Tables Vol C Tables 4.2.6.8 and 6.1.1.4'
Ni Ni 0.3393 1.1124 'International Tables Vol C Tables 4.2.6.8 and 6.1.1.4'
La La -0.2871 2.4523 'International Tables Vol C Tables 4.2.6.8 and 6.1.1.4'

loop_
_geom_angle_atom_site_label_1
_geom_angle_atom_site_label_2
_geom_angle_atom_site_label_3
_geom_angle
_geom_angle_site_symmetry_1
_geom_angle_site_symmetry_3
O31 Ni1 O11 78.21(12) . .
O31 Ni1 O51 78.12(12) . .
O11 Ni1 O51 78.41(12) . .
O31 Ni1 N31 87.46(13) . .
O11 Ni1 N31 165.64(14) . .
O51 Ni1 N31 98.08(14) . .
O31 Ni1 N51 164.30(15) . .
O11 Ni1 N51 97.47(14) . .
O51 Ni1 N51 86.24(14) . .
N31 Ni1 N51 96.17(15) . .
O31 Ni1 N11 98.51(14) . .
O11 Ni1 N11 87.25(14) . .
O51 Ni1 N11 165.65(14) . .
N31 Ni1 N11 95.68(15) . .
N51 Ni1 N11 96.33(15) . .
O31 Ni1 La1 46.83(9) . .
O11 Ni1 La1 46.63(9) . .
O51 Ni1 La1 46.85(8) . .
N31 Ni1 La1 121.45(11) . .
N51 Ni1 La1 119.85(11) . .
N11 Ni1 La1 121.25(10) . .
O11 La1 O11 121.89(14) 2_655 .
O11 La1 O51 61.85(10) 2_655 2_655
O11 La1 O51 115.51(10) . 2_655
O11 La1 O51 115.52(10) 2_655 .
O11 La1 O51 61.85(10) . .
O51 La1 O51 175.16(14) 2_655 .
O11 La1 O31 61.51(10) 2_655 2_655
O11 La1 O31 174.47(10) . 2_655
O51 La1 O31 61.44(10) 2_655 2_655
O51 La1 O31 121.55(10) . 2_655
O11 La1 O31 174.48(10) 2_655 .
O11 La1 O31 61.51(10) . .
O51 La1 O31 121.55(10) 2_655 .
O51 La1 O31 61.43(10) . .
O31 La1 O31 115.48(14) 2_655 .
O11 La1 O52 68.67(9) 2_655 .
O11 La1 O52 112.01(9) . .
O51 La1 O52 123.90(9) 2_655 .
O51 La1 O52 56.17(9) . .
O31 La1 O52 73.03(9) 2_655 .
O31 La1 O52 106.25(9) . .
O11 La1 O52 112.01(9) 2_655 2_655
O11 La1 O52 68.67(9) . 2_655
O51 La1 O52 56.17(9) 2_655 2_655
O51 La1 O52 123.89(9) . 2_655
O31 La1 O52 106.25(9) 2_655 2_655
O31 La1 O52 73.03(9) . 2_655
O52 La1 O52 178.70(13) . 2_655
O11 La1 O32 124.53(9) 2_655 .
O11 La1 O32 105.24(10) . .
O51 La1 O32 72.95(9) 2_655 .
O51 La1 O32 111.43(9) . .
O31 La1 O32 69.68(10) 2_655 .
O31 La1 O32 55.62(9) . .
O52 La1 O32 120.52(9) . .
O52 La1 O32 58.19(9) 2_655 .
O11 La1 O32 105.24(10) 2_655 2_655
O11 La1 O32 124.53(9) . 2_655
O51 La1 O32 111.43(9) 2_655 2_655
O51 La1 O32 72.95(9) . 2_655
O31 La1 O32 55.62(9) 2_655 2_655
O31 La1 O32 69.68(10) . 2_655
O52 La1 O32 58.19(9) . 2_655
O52 La1 O32 120.52(9) 2_655 2_655
O32 La1 O32 62.64(12) . 2_655
O11 La1 O12 55.55(9) 2_655 2_655
O11 La1 O12 73.16(10) . 2_655
O51 La1 O12 105.26(9) 2_655 2_655
O51 La1 O12 70.27(9) . 2_655
O31 La1 O12 111.81(10) 2_655 2_655
O31 La1 O12 124.66(9) . 2_655
O52 La1 O12 62.52(9) . 2_655
O52 La1 O12 118.77(9) 2_655 2_655
O32 La1 O12 176.94(9) . 2_655
O32 La1 O12 120.41(9) 2_655 2_655
O11 La1 O12 73.16(10) 2_655 .
O11 La1 O12 55.54(9) . .
O51 La1 O12 70.27(9) 2_655 .
O51 La1 O12 105.26(9) . .
O31 La1 O12 124.66(9) 2_655 .
O31 La1 O12 111.81(10) . .
O52 La1 O12 118.77(9) . .
O52 La1 O12 62.53(9) 2_655 .
O32 La1 O12 120.41(9) . .
O32 La1 O12 176.94(9) 2_655 .
O12 La1 O12 56.53(13) 2_655 .
C17 N11 C18 113.0(4) . .
C17 N11 Ni1 123.5(3) . .
C18 N11 Ni1 122.5(3) . .
C16 O11 Ni1 130.2(3) . .
C16 O11 La1 127.5(3) . .
Ni1 O11 La1 97.14(12) . .
C16 C11 C12 119.1(5) . .
C16 C11 C17 124.2(4) . .
C12 C11 C17 116.6(5) . .
C15 O12 C24 117.8(4) . .
C15 O12 La1 114.4(3) . .
C24 O12 La1 127.5(3) . .
C13 C12 C11 120.0(5) . .
C13 C12 H12A 120.0 . .
C11 C12 H12A 120.0 . .
C12 C13 C14 120.8(5) . .
C12 C13 H13A 119.6 . .
C14 C13 H13A 119.6 . .
C15 C14 C13 119.3(5) . .
C15 C14 H14A 120.3 . .
C13 C14 H14A 120.3 . .
O12 C24 H24A 109.5 . .
O12 C24 H24B 109.5 . .
H24A C24 H24B 109.5 . .
O12 C24 H24C 109.5 . .
H24A C24 H24C 109.5 . .
H24B C24 H24C 109.5 . .
C14 C15 O12 125.3(5) . .
C14 C15 C16 122.0(5) . .
O12 C15 C16 112.7(4) . .
O11 C16 C15 118.3(4) . .
O11 C16 C11 123.3(4) . .
C15 C16 C11 118.4(4) . .
N11 C17 C11 128.5(5) . .
N11 C17 H17A 115.8 . .
C11 C17 H17A 115.8 . .
C23 C18 C19 119.9(5) . .
C23 C18 N11 120.0(4) . .
C19 C18 N11 120.0(5) . .
C20 C19 C18 120.3(5) . .
C20 C19 H19A 119.8 . .
C18 C19 H19A 119.8 . .
C19 C20 C21 120.3(5) . .
C19 C20 H20A 119.9 . .
C21 C20 H20A 119.9 . .
C20 C21 C22 119.8(5) . .
C20 C21 H21A 120.1 . .
C22 C21 H21A 120.1 . .
C23 C22 C21 119.6(5) . .
C23 C22 H22A 120.2 . .
C21 C22 H22A 120.2 . .
C18 C23 C22 120.1(5) . .
C18 C23 H23A 120.0 . .
C22 C23 H23A 120.0 . .
C37 N31 C38 115.0(4) . .
C37 N31 Ni1 124.1(3) . .
C38 N31 Ni1 120.4(3) . .
C36 O31 Ni1 129.9(3) . .
C36 O31 La1 127.2(3) . .
Ni1 O31 La1 97.04(12) . .
C36 C31 C32 119.4(4) . .
C36 C31 C37 123.1(4) . .
C32 C31 C37 117.3(4) . .
C35 O32 C44 116.7(3) . .
C35 O32 La1 114.3(2) . .
C44 O32 La1 128.7(3) . .
C33 C32 C31 120.9(4) . .
C33 C32 H32A 119.5 . .
C31 C32 H32A 119.5 . .
C32 C33 C34 120.2(4) . .
C32 C33 H33A 119.9 . .
C34 C33 H33A 119.9 . .
C35 C34 C33 119.1(4) . .
C35 C34 H34A 120.5 . .
C33 C34 H34A 120.5 . .
O32 C35 C34 124.9(4) . .
O32 C35 C36 113.1(4) . .
C34 C35 C36 121.9(4) . .
O31 C36 C31 124.4(4) . .
O31 C36 C35 117.3(4) . .
C31 C36 C35 118.3(4) . .
N31 C37 C31 128.4(4) . .
N31 C37 H37A 115.8 . .
C31 C37 H37A 115.8 . .
C43 C38 C39 119.8(4) . .
C43 C38 N31 121.5(4) . .
C39 C38 N31 118.7(4) . .
C40 C39 C38 119.5(5) . .
C40 C39 H39A 120.2 . .
C38 C39 H39A 120.2 . .
C39 C40 C41 121.0(5) . .
C39 C40 H40A 119.5 . .
C41 C40 H40A 119.5 . .
C40 C41 C42 119.2(5) . .
C40 C41 H41A 120.4 . .
C42 C41 H41A 120.4 . .
C43 C42 C41 119.8(5) . .
C43 C42 H42A 120.1 . .
C41 C42 H42A 120.1 . .
C38 C43 C42 120.5(5) . .
C38 C43 H43A 119.7 . .
C42 C43 H43A 119.7 . .
O32 C44 H44A 109.5 . .
O32 C44 H44B 109.5 . .
H44A C44 H44B 109.5 . .
O32 C44 H44C 109.5 . .
H44A C44 H44C 109.5 . .
H44B C44 H44C 109.5 . .
C57 N51 C58 114.3(4) . .
C57 N51 Ni1 124.8(3) . .
C58 N51 Ni1 120.4(3) . .
C56 O51 Ni1 130.7(3) . .
C56 O51 La1 125.7(3) . .
Ni1 O51 La1 96.78(11) . .
C56 C51 C52 118.8(4) . .
C56 C51 C57 122.7(4) . .
C52 C51 C57 118.1(4) . .
C55 O52 C64 117.3(3) . .
C55 O52 La1 113.8(3) . .
C64 O52 La1 128.7(2) . .
C53 C52 C51 121.8(4) . .
C53 C52 H52A 119.1 . .
C51 C52 H52A 119.1 . .
C52 C53 C54 119.7(5) . .
C52 C53 H53A 120.2 . .
C54 C53 H53A 120.2 . .
C55 C54 C53 118.8(5) . .
C55 C54 H54A 120.6 . .
C53 C54 H54A 120.6 . .
C54 C55 O52 124.0(4) . .
C54 C55 C56 123.2(4) . .
O52 C55 C56 112.7(4) . .
O51 C56 C55 118.6(4) . .
O51 C56 C51 123.9(4) . .
C55 C56 C51 117.5(4) . .
N51 C57 C51 128.3(4) . .
N51 C57 H57A 115.8 . .
C51 C57 H57A 115.8 . .
C63 C58 C59 119.7(5) . .
C63 C58 N51 122.0(5) . .
C59 C58 N51 118.3(5) . .
C58 C59 C60 120.8(6) . .
C58 C59 H59A 119.6 . .
C60 C59 H59A 119.6 . .
C61 C60 C59 118.5(6) . .
C61 C60 H60A 120.7 . .
C59 C60 H60A 120.7 . .
C62 C61 C60 121.2(6) . .
C62 C61 H61A 119.4 . .
C60 C61 H61A 119.4 . .
C61 C62 C63 120.0(6) . .
C61 C62 H62A 120.0 . .
C63 C62 H62A 120.0 . .
C58 C63 C62 119.8(6) . .
C58 C63 H63A 120.1 . .
C62 C63 H63A 120.1 . .
O52 C64 H64A 109.5 . .
O52 C64 H64B 109.5 . .
H64A C64 H64B 109.5 . .
O52 C64 H64C 109.5 . .
H64A C64 H64C 109.5 . .
H64B C64 H64C 109.5 . .
O72 N71 O72 124.2(3) 2_654 .
O72 N71 O71 117.88(14) 2_654 .
O72 N71 O71 117.88(14) . .

loop_
_geom_bond_atom_site_label_1
_geom_bond_atom_site_label_2
_geom_bond_distance
_geom_bond_site_symmetry_2
Ni1 O31 2.041(3) .
Ni1 O11 2.047(3) .
Ni1 O51 2.052(3) .
Ni1 N31 2.116(4) .
Ni1 N51 2.118(4) .
Ni1 N11 2.122(4) .
Ni1 La1 3.4361(7) .
La1 O11 2.517(3) 2_655
La1 O11 2.517(3) .
La1 O51 2.525(3) 2_655
La1 O51 2.525(3) .
La1 O31 2.525(3) 2_655
La1 O31 2.525(3) .
La1 O52 2.892(3) .
La1 O52 2.892(3) 2_655
La1 O32 2.919(3) .
La1 O32 2.919(3) 2_655
La1 O12 2.937(3) 2_655
La1 O12 2.937(3) .
N11 C17 1.299(6) .
N11 C18 1.449(6) .
O11 C16 1.319(5) .
C11 C16 1.406(7) .
C11 C12 1.423(7) .
C11 C17 1.434(7) .
O12 C15 1.386(6) .
O12 C24 1.450(6) .
C12 C13 1.373(8) .
C12 H12A 0.9500 .
C13 C14 1.393(8) .
C13 H13A 0.9500 .
C14 C15 1.369(7) .
C14 H14A 0.9500 .
C24 H24A 0.9800 .
C24 H24B 0.9800 .
C24 H24C 0.9800 .
C15 C16 1.402(7) .
C17 H17A 0.9500 .
C18 C23 1.382(7) .
C18 C19 1.393(7) .
C19 C20 1.375(8) .
C19 H19A 0.9500 .
C20 C21 1.377(8) .
C20 H20A 0.9500 .
C21 C22 1.409(8) .
C21 H21A 0.9500 .
C22 C23 1.383(7) .
C22 H22A 0.9500 .
C23 H23A 0.9500 .
N31 C37 1.285(6) .
N31 C38 1.446(6) .
O31 C36 1.310(5) .
C31 C36 1.406(6) .
C31 C32 1.413(6) .
C31 C37 1.452(6) .
O32 C35 1.373(5) .
O32 C44 1.438(5) .
C32 C33 1.384(7) .
C32 H32A 0.9500 .
C33 C34 1.407(7) .
C33 H33A 0.9500 .
C34 C35 1.381(6) .
C34 H34A 0.9500 .
C35 C36 1.420(6) .
C37 H37A 0.9500 .
C38 C43 1.383(7) .
C38 C39 1.399(7) .
C39 C40 1.384(7) .
C39 H39A 0.9500 .
C40 C41 1.386(8) .
C40 H40A 0.9500 .
C41 C42 1.404(8) .
C41 H41A 0.9500 .
C42 C43 1.388(7) .
C42 H42A 0.9500 .
C43 H43A 0.9500 .
C44 H44A 0.9800 .
C44 H44B 0.9800 .
C44 H44C 0.9800 .
N51 C57 1.285(6) .
N51 C58 1.450(6) .
O51 C56 1.310(5) .
C51 C56 1.417(6) .
C51 C52 1.417(6) .
C51 C57 1.434(7) .
O52 C55 1.392(5) .
O52 C64 1.427(6) .
C52 C53 1.365(7) .
C52 H52A 0.9500 .
C53 C54 1.411(7) .
C53 H53A 0.9500 .
C54 C55 1.373(6) .
C54 H54A 0.9500 .
C55 C56 1.401(7) .
C57 H57A 0.9500 .
C58 C63 1.381(7) .
C58 C59 1.384(7) .
C59 C60 1.398(8) .
C59 H59A 0.9500 .
C60 C61 1.381(9) .
C60 H60A 0.9500 .
C61 C62 1.371(9) .
C61 H61A 0.9500 .
C62 C63 1.394(8) .
C62 H62A 0.9500 .
C63 H63A 0.9500 .
C64 H64A 0.9800 .
C64 H64B 0.9800 .
C64 H64C 0.9800 .
N71 O72 1.2635(10) 2_654
N71 O72 1.2636(10) .
N71 O71 1.2643(10) .

loop_
_geom_torsion_atom_site_label_1
_geom_torsion_atom_site_label_2
_geom_torsion_atom_site_label_3
_geom_torsion_atom_site_label_4
_geom_torsion
C16 C11 C12 C13 -0.5(8)
C17 C11 C12 C13 175.5(5)
C11 C12 C13 C14 -2.8(9)
C12 C13 C14 C15 1.4(9)
C13 C14 C15 O12 -175.4(5)
C13 C14 C15 C16 3.3(8)
C24 O12 C15 C14 -13.4(7)
La1 O12 C15 C14 160.4(4)
C24 O12 C15 C16 167.9(4)
La1 O12 C15 C16 -18.3(5)
Ni1 O11 C16 C15 -175.1(3)
La1 O11 C16 C15 36.4(6)
Ni1 O11 C16 C11 6.7(6)
La1 O11 C16 C11 -141.8(4)
C14 C15 C16 O11 175.3(4)
O12 C15 C16 O11 -5.9(6)
C14 C15 C16 C11 -6.4(7)
O12 C15 C16 C11 172.3(4)
C12 C11 C16 O11 -176.8(4)
C17 C11 C16 O11 7.4(7)
C12 C11 C16 C15 5.0(7)
C17 C11 C16 C15 -170.8(4)
C18 N11 C17 C11 179.0(5)
Ni1 N11 C17 C11 -12.4(7)
C16 C11 C17 N11 -3.8(8)
C12 C11 C17 N11 -179.6(5)
C17 N11 C18 C23 -119.0(5)
Ni1 N11 C18 C23 72.2(5)
C17 N11 C18 C19 61.0(6)
Ni1 N11 C18 C19 -107.7(5)
C23 C18 C19 C20 -1.6(8)
N11 C18 C19 C20 178.4(5)
C18 C19 C20 C21 1.9(9)
C19 C20 C21 C22 -0.9(9)
C20 C21 C22 C23 -0.5(8)
C19 C18 C23 C22 0.2(7)
N11 C18 C23 C22 -179.7(4)
C21 C22 C23 C18 0.8(8)
C36 C31 C32 C33 -1.1(7)
C37 C31 C32 C33 173.2(5)
C31 C32 C33 C34 -2.2(8)
C32 C33 C34 C35 1.9(7)
C44 O32 C35 C34 -17.2(6)
La1 O32 C35 C34 157.4(4)
C44 O32 C35 C36 165.0(4)
La1 O32 C35 C36 -20.5(5)
C33 C34 C35 O32 -176.0(4)
C33 C34 C35 C36 1.7(7)
Ni1 O31 C36 C31 5.5(7)
La1 O31 C36 C31 -141.1(4)
Ni1 O31 C36 C35 -177.2(3)
La1 O31 C36 C35 36.2(5)
C32 C31 C36 O31 -178.2(4)
C37 C31 C36 O31 7.9(7)
C32 C31 C36 C35 4.5(7)
C37 C31 C36 C35 -169.4(4)
O32 C35 C36 O31 -4.5(6)
C34 C35 C36 O31 177.6(4)
O32 C35 C36 C31 173.0(4)
C34 C35 C36 C31 -4.9(7)
C38 N31 C37 C31 177.4(5)
Ni1 N31 C37 C31 -11.1(7)
C36 C31 C37 N31 -4.4(8)
C32 C31 C37 N31 -178.4(5)
C37 N31 C38 C43 65.8(6)
Ni1 N31 C38 C43 -106.0(5)
C37 N31 C38 C39 -112.7(5)
Ni1 N31 C38 C39 75.5(5)
C43 C38 C39 C40 2.4(8)
N31 C38 C39 C40 -179.0(5)
C38 C39 C40 C41 -0.9(9)
C39 C40 C41 C42 -0.6(10)
C40 C41 C42 C43 0.6(10)
C39 C38 C43 C42 -2.4(8)
N31 C38 C43 C42 179.1(5)
C41 C42 C43 C38 0.9(9)
C56 C51 C52 C53 -2.7(7)
C57 C51 C52 C53 169.8(5)
C51 C52 C53 C54 -0.6(8)
C52 C53 C54 C55 1.8(7)
C53 C54 C55 O52 -177.6(4)
C53 C54 C55 C56 0.4(7)
C64 O52 C55 C54 -18.3(6)
La1 O52 C55 C54 155.9(4)
C64 O52 C55 C56 163.6(4)
La1 O52 C55 C56 -22.3(4)
Ni1 O51 C56 C55 179.7(3)
La1 O51 C56 C55 35.8(5)
Ni1 O51 C56 C51 1.8(6)
La1 O51 C56 C51 -142.1(4)
C54 C55 C56 O51 178.4(4)
O52 C55 C56 O51 -3.5(6)
C54 C55 C56 C51 -3.6(7)
O52 C55 C56 C51 174.6(4)
C52 C51 C56 O51 -177.5(4)
C57 C51 C56 O51 10.4(7)
C52 C51 C56 C55 4.6(7)
C57 C51 C56 C55 -167.5(4)
C58 N51 C57 C51 172.6(5)
Ni1 N51 C57 C51 -14.9(7)
C56 C51 C57 N51 -3.0(8)
C52 C51 C57 N51 -175.1(5)
C57 N51 C58 C63 66.6(6)
Ni1 N51 C58 C63 -106.2(5)
C57 N51 C58 C59 -114.6(5)
Ni1 N51 C58 C59 72.6(5)
C63 C58 C59 C60 1.3(8)
N51 C58 C59 C60 -177.6(5)
C58 C59 C60 C61 -0.4(8)
C59 C60 C61 C62 -1.1(9)
C60 C61 C62 C63 1.6(9)
C59 C58 C63 C62 -0.8(8)
N51 C58 C63 C62 178.0(5)
C61 C62 C63 C58 -0.6(9)
